data_1548928
loop_
_publ_author_name
'Mundil, Robert'
'Sokolohorskyj, Anatolij'
'Ho\<sek, Jan'
'Cva\<cka, Josef'
'C\'isa\<rov\'a, Ivana'
'Kv\'i\<cala, Jaroslav'
'Merna, Jan'

_publ_section_title
;
 Nickel and palladium complexes with fluorinated alkyl substituted
 \a-diimine ligands for living/controlled olefin polymerization
;
_journal_issue 10
_journal_name_full 'Polymer Chemistry'
_journal_page_first 1234
_journal_paper_doi 10.1039/C8PY00201K
_journal_volume 9
_journal_year 2018
_chemical_compound_source 'synthesized by the authors'
_chemical_formula_moiety 'C40 H42 Br2 F22 N2 Ni'
_chemical_formula_sum 'C40 H42 Br2 F22 N2 Ni'
_chemical_formula_weight 1187.28
_space_group_crystal_system orthorhombic
_space_group_IT_number 62
_space_group_name_Hall '-P 2ac 2n'
_space_group_name_H-M_alt 'P n m a'
_symmetry_space_group_name_Hall '-P 2ac 2n'
_symmetry_space_group_name_H-M 'P n m a'
_atom_sites_solution_hydrogens geom
_atom_sites_solution_secondary difmap
_audit_creation_method SHELXL-2017/1
_audit_update_record
;
2017-12-12 deposited with the CCDC.
2018-02-16 downloaded from the CCDC.
;
_cell_angle_alpha 90
_cell_angle_beta 90
_cell_angle_gamma 90
_cell_formula_units_Z 4
_cell_length_a 13.1834(5)
_cell_length_b 34.0491(13)
_cell_length_c 10.3637(4)
_cell_measurement_reflns_used 9772
_cell_measurement_temperature 150(2)
_cell_measurement_theta_max 27.4346
_cell_measurement_theta_min 2.4998
_cell_volume 4652.1(3)
_computing_cell_refinement 'SAINT V8.37A (Bruker AXS Inc., 2015)'
_computing_data_collection 'Bruker Instrument Service vV6.2.4'
_computing_data_reduction 'SAINT V8.37A (Bruker AXS Inc., 2015)'
_computing_structure_refinement 'SHELXL-2017/1 (Sheldrick, 2017)'
_computing_structure_solution 'XT, VERSION 2014/5'
_diffrn_ambient_temperature 150(2)
_diffrn_measured_fraction_theta_full 0.998
_diffrn_measured_fraction_theta_max 0.996
_diffrn_measurement_device_type 'Bruker D8 VENTURE Kappa Duo PHOTON 100 CMOS'
_diffrn_measurement_method '\f and \w scans'
_diffrn_radiation_monochromator 'Quazar Mo multilayer optic'
_diffrn_radiation_type MoK\a
_diffrn_radiation_wavelength 0.71073
_diffrn_reflns_av_R_equivalents 0.0257
_diffrn_reflns_av_unetI/netI 0.0157
_diffrn_reflns_Laue_measured_fraction_full 0.998
_diffrn_reflns_Laue_measured_fraction_max 0.996
_diffrn_reflns_limit_h_max 17
_diffrn_reflns_limit_h_min -17
_diffrn_reflns_limit_k_max 43
_diffrn_reflns_limit_k_min -44
_diffrn_reflns_limit_l_max 13
_diffrn_reflns_limit_l_min -13
_diffrn_reflns_number 48252
_diffrn_reflns_point_group_measured_fraction_full 0.998
_diffrn_reflns_point_group_measured_fraction_max 0.996
_diffrn_reflns_theta_full 25.242
_diffrn_reflns_theta_max 27.507
_diffrn_reflns_theta_min 2.500
_diffrn_source 'I\mS  micro-focus sealed tube'
_exptl_absorpt_coefficient_mu 2.255
_exptl_absorpt_correction_T_max 0.65
_exptl_absorpt_correction_T_min 0.35
_exptl_absorpt_correction_type numerical
_exptl_absorpt_process_details
;
SADABS-2016/2 - Bruker AXS area detector scaling and absorption correction
;
_exptl_crystal_colour 'dark red'
_exptl_crystal_density_diffrn 1.695
_exptl_crystal_description bar
_exptl_crystal_F_000 2368
_exptl_crystal_size_max 0.348
_exptl_crystal_size_mid 0.319
_exptl_crystal_size_min 0.207
_refine_diff_density_max 0.638
_refine_diff_density_min -0.504
_refine_diff_density_rms 0.076
_refine_ls_extinction_coef 0.0044(2)
_refine_ls_extinction_expression Fc^*^=kFc[1+0.001xFc^2^\l^3^/sin(2\q)]^-1/4^
_refine_ls_extinction_method 'SHELXL-2017/1 (Sheldrick 2017)'
_refine_ls_goodness_of_fit_ref 1.095
_refine_ls_hydrogen_treatment constr
_refine_ls_matrix_type full
_refine_ls_number_parameters 313
_refine_ls_number_reflns 5419
_refine_ls_number_restraints 0
_refine_ls_restrained_S_all 1.095
_refine_ls_R_factor_all 0.0380
_refine_ls_R_factor_gt 0.0331
_refine_ls_shift/su_max 0.000
_refine_ls_shift/su_mean 0.000
_refine_ls_structure_factor_coef Fsqd
_refine_ls_weighting_details 'w=1/[\s^2^(Fo^2^)+(0.0333P)^2^+5.6059P] where P=(Fo^2^+2Fc^2^)/3'
_refine_ls_weighting_scheme calc
_refine_ls_wR_factor_gt 0.0800
_refine_ls_wR_factor_ref 0.0824
_reflns_Friedel_coverage 0.000
_reflns_number_gt 4877
_reflns_number_total 5419
_reflns_threshold_expression 'I > 2\s(I)'
_cod_data_source_file c8py00201k2.cif
_cod_data_source_block mo_ts195_merna
_cod_depositor_comments 'Adding full bibliography for 1548928--1548929.cif.'
_cod_database_code 1548928
_shelx_shelxl_version_number 2017/1
_shelx_space_group_comment
;
The symmetry employed for this shelxl refinement is uniquely defined
by the following loop, which should always be used as a source of
symmetry information in preference to the above space-group names.
They are only intended as comments.
;
_shelx_estimated_absorpt_t_min 0.507
_shelx_estimated_absorpt_t_max 0.652

loop_
_space_group_symop_operation_xyz
'x, y, z'
'-x+1/2, -y, z+1/2'
'-x, y+1/2, -z'
'x+1/2, -y+1/2, -z+1/2'
'-x, -y, -z'
'x-1/2, y, -z-1/2'
'x, -y-1/2, z'
'-x-1/2, y-1/2, z-1/2'

loop_
_atom_site_label
_atom_site_type_symbol
_atom_site_fract_x
_atom_site_fract_y
_atom_site_fract_z
_atom_site_U_iso_or_equiv
_atom_site_adp_type
_atom_site_occupancy
_atom_site_site_symmetry_order
_atom_site_calc_flag
_atom_site_refinement_flags_posn
_atom_site_refinement_flags_adp
_atom_site_refinement_flags_occupancy
Ni1 Ni 0.26156(3) 0.750000 0.27999(4) 0.02323(10) Uani 1 2 d S T P
N1 N 0.17290(12) 0.71207(5) 0.37566(15) 0.0170(3) Uani 1 1 d . . .
Br1 Br 0.23350(2) 0.750000 0.05657(3) 0.03282(10) Uani 1 2 d S T P
Br2 Br 0.42993(2) 0.750000 0.34888(3) 0.03209(10) Uani 1 2 d S T P
C1 C 0.09508(14) 0.72785(6) 0.42858(18) 0.0187(4) Uani 1 1 d . . .
C2 C 0.01215(16) 0.70662(6) 0.4970(2) 0.0301(5) Uani 1 1 d . . .
H2A H 0.023009 0.678239 0.489540 0.045 Uiso 1 1 calc R U .
H2B H -0.053237 0.713550 0.458249 0.045 Uiso 1 1 calc R U .
H2C H 0.012154 0.714117 0.588333 0.045 Uiso 1 1 calc R U .
C3 C 0.19361(14) 0.67054(5) 0.38840(18) 0.0177(4) Uani 1 1 d . . .
C4 C 0.16295(15) 0.64479(6) 0.29045(19) 0.0202(4) Uani 1 1 d . . .
C5 C 0.18838(16) 0.60532(6) 0.3045(2) 0.0227(4) Uani 1 1 d . . .
H5 H 0.168109 0.587229 0.239664 0.027 Uiso 1 1 calc R U .
C6 C 0.24249(15) 0.59153(6) 0.4104(2) 0.0222(4) Uani 1 1 d . . .
C7 C 0.27090(15) 0.61787(6) 0.50578(19) 0.0226(4) Uani 1 1 d . . .
H7 H 0.307476 0.608509 0.578526 0.027 Uiso 1 1 calc R U .
C8 C 0.24728(14) 0.65784(6) 0.49795(19) 0.0207(4) Uani 1 1 d . . .
C9 C 0.09827(17) 0.65774(6) 0.1774(2) 0.0258(4) Uani 1 1 d . . .
H9 H 0.099186 0.687087 0.174133 0.031 Uiso 1 1 calc R U .
C10 C -0.01195(19) 0.64443(8) 0.2007(3) 0.0402(6) Uani 1 1 d . . .
H10A H -0.013948 0.615806 0.210167 0.060 Uiso 1 1 calc R U .
H10B H -0.054134 0.652270 0.127226 0.060 Uiso 1 1 calc R U .
H10C H -0.037868 0.656763 0.279537 0.060 Uiso 1 1 calc R U .
C11 C 0.1389(2) 0.64228(9) 0.0492(2) 0.0464(7) Uani 1 1 d . . .
H11A H 0.210449 0.649562 0.040150 0.070 Uiso 1 1 calc R U .
H11B H 0.099836 0.653740 -0.021959 0.070 Uiso 1 1 calc R U .
H11C H 0.132428 0.613614 0.046933 0.070 Uiso 1 1 calc R U .
C12 C 0.27624(17) 0.68529(6) 0.6082(2) 0.0273(5) Uani 1 1 d . . .
H12 H 0.258373 0.712655 0.581510 0.033 Uiso 1 1 calc R U .
C13 C 0.2147(2) 0.67548(9) 0.7300(2) 0.0422(6) Uani 1 1 d . . .
H13A H 0.142173 0.676042 0.709646 0.063 Uiso 1 1 calc R U .
H13B H 0.229450 0.694897 0.797288 0.063 Uiso 1 1 calc R U .
H13C H 0.233417 0.649248 0.760867 0.063 Uiso 1 1 calc R U .
C14 C 0.38973(19) 0.68445(8) 0.6389(2) 0.0360(5) Uani 1 1 d . . .
H14A H 0.409646 0.657750 0.663449 0.054 Uiso 1 1 calc R U .
H14B H 0.403993 0.702475 0.710364 0.054 Uiso 1 1 calc R U .
H14C H 0.428240 0.692600 0.562577 0.054 Uiso 1 1 calc R U .
C15 C 0.26727(17) 0.54796(6) 0.4187(2) 0.0263(4) Uani 1 1 d . . .
H15A H 0.279973 0.540853 0.509912 0.032 Uiso 1 1 calc R U .
H15B H 0.208132 0.532594 0.388401 0.032 Uiso 1 1 calc R U .
C16 C 0.35902(16) 0.53716(6) 0.3388(2) 0.0234(4) Uani 1 1 d . . .
C17 C 0.37190(16) 0.49257(6) 0.3158(2) 0.0231(4) Uani 1 1 d . . .
C18 C 0.45650(17) 0.48044(6) 0.2200(2) 0.0267(4) Uani 1 1 d . . .
C19 C 0.4845(2) 0.43636(7) 0.2209(2) 0.0358(5) Uani 1 1 d . . .
C20 C 0.5464(2) 0.42213(7) 0.1036(2) 0.0350(5) Uani 1 1 d . . .
F1 F 0.35654(11) 0.55398(4) 0.22023(12) 0.0326(3) Uani 1 1 d . . .
F2 F 0.44478(10) 0.55024(4) 0.39710(15) 0.0379(3) Uani 1 1 d . . .
F3 F 0.28399(10) 0.47881(4) 0.26654(16) 0.0392(3) Uani 1 1 d . . .
F4 F 0.38746(14) 0.47491(4) 0.42935(13) 0.0450(4) Uani 1 1 d . . .
F5 F 0.53989(12) 0.50133(5) 0.2417(2) 0.0627(6) Uani 1 1 d . . .
F6 F 0.42493(13) 0.48907(5) 0.09951(14) 0.0450(4) Uani 1 1 d . . .
F7 F 0.5411(2) 0.42948(7) 0.32583(16) 0.0799(8) Uani 1 1 d . . .
F8 F 0.40027(16) 0.41490(4) 0.2273(2) 0.0632(6) Uani 1 1 d . . .
F9 F 0.62540(12) 0.44491(5) 0.08098(18) 0.0562(5) Uani 1 1 d . . .
F10 F 0.57719(19) 0.38577(5) 0.12260(19) 0.0743(7) Uani 1 1 d . . .
F11 F 0.49099(13) 0.42238(5) -0.00203(15) 0.0507(4) Uani 1 1 d . . .

loop_
_atom_site_aniso_label
_atom_site_aniso_U_11
_atom_site_aniso_U_22
_atom_site_aniso_U_33
_atom_site_aniso_U_23
_atom_site_aniso_U_13
_atom_site_aniso_U_12
Ni1 0.02225(19) 0.01964(18) 0.0278(2) 0.000 0.01133(15) 0.000
N1 0.0164(7) 0.0191(7) 0.0154(7) 0.0014(6) -0.0004(6) -0.0010(6)
Br1 0.02855(17) 0.04126(19) 0.02863(17) 0.000 0.00225(12) 0.000
Br2 0.02388(16) 0.03265(17) 0.03974(19) 0.000 0.00276(13) 0.000
C1 0.0152(9) 0.0231(10) 0.0178(9) 0.0004(7) -0.0019(7) -0.0010(7)
C2 0.0217(10) 0.0277(11) 0.0409(13) 0.0057(9) 0.0102(9) -0.0017(8)
C3 0.0157(8) 0.0191(9) 0.0184(9) 0.0016(7) 0.0023(7) 0.0006(7)
C4 0.0196(9) 0.0219(9) 0.0191(9) 0.0015(7) 0.0001(7) -0.0017(7)
C5 0.0239(10) 0.0211(9) 0.0232(10) -0.0016(8) 0.0009(8) -0.0016(8)
C6 0.0215(9) 0.0206(9) 0.0245(10) 0.0035(8) 0.0061(8) 0.0014(8)
C7 0.0210(9) 0.0260(10) 0.0207(9) 0.0046(8) 0.0006(8) 0.0043(8)
C8 0.0190(9) 0.0246(10) 0.0184(9) 0.0005(8) 0.0011(7) 0.0002(7)
C9 0.0304(11) 0.0232(10) 0.0239(10) 0.0014(8) -0.0090(9) -0.0025(8)
C10 0.0333(13) 0.0372(13) 0.0500(15) 0.0091(11) -0.0197(11) -0.0103(10)
C11 0.0664(19) 0.0515(16) 0.0212(11) -0.0031(11) -0.0082(12) 0.0138(14)
C12 0.0353(12) 0.0265(10) 0.0201(10) -0.0024(8) -0.0070(9) 0.0033(9)
C13 0.0446(14) 0.0580(16) 0.0239(12) -0.0109(11) 0.0033(10) 0.0013(13)
C14 0.0363(13) 0.0423(13) 0.0294(12) -0.0017(10) -0.0101(10) -0.0047(11)
C15 0.0301(11) 0.0215(10) 0.0273(10) 0.0043(8) 0.0055(9) 0.0027(8)
C16 0.0252(10) 0.0191(9) 0.0259(10) 0.0012(8) 0.0009(8) -0.0009(8)
C17 0.0257(10) 0.0195(9) 0.0242(10) 0.0028(8) 0.0001(8) -0.0010(8)
C18 0.0262(10) 0.0216(10) 0.0324(11) -0.0020(8) -0.0001(9) -0.0005(8)
C19 0.0502(15) 0.0282(11) 0.0291(12) -0.0003(9) -0.0032(11) 0.0112(11)
C20 0.0432(14) 0.0286(11) 0.0331(12) -0.0069(9) -0.0042(10) 0.0081(10)
F1 0.0428(8) 0.0253(6) 0.0296(7) 0.0094(5) 0.0116(6) 0.0064(6)
F2 0.0278(7) 0.0347(7) 0.0513(9) -0.0169(6) -0.0041(6) -0.0030(6)
F3 0.0265(7) 0.0358(7) 0.0553(9) -0.0136(7) 0.0035(6) -0.0091(6)
F4 0.0761(11) 0.0326(7) 0.0264(7) 0.0101(6) 0.0063(7) 0.0182(7)
F5 0.0276(8) 0.0522(10) 0.1083(16) -0.0449(10) 0.0167(9) -0.0111(7)
F6 0.0626(10) 0.0435(8) 0.0289(7) 0.0101(6) 0.0101(7) 0.0213(7)
F7 0.1253(18) 0.0849(14) 0.0294(8) -0.0074(9) -0.0192(10) 0.0750(14)
F8 0.0897(14) 0.0240(7) 0.0758(13) -0.0067(8) 0.0411(11) -0.0146(8)
F9 0.0331(8) 0.0643(11) 0.0712(12) -0.0314(9) 0.0045(8) -0.0015(8)
F10 0.1258(19) 0.0428(10) 0.0544(11) -0.0018(8) 0.0163(12) 0.0445(11)
F11 0.0480(9) 0.0680(11) 0.0361(8) -0.0206(8) -0.0068(7) 0.0035(8)

loop_
_atom_type_symbol
_atom_type_description
_atom_type_scat_dispersion_real
_atom_type_scat_dispersion_imag
_atom_type_scat_source
C C 0.0033 0.0016 'International Tables Vol C Tables 4.2.6.8 and 6.1.1.4'
H H 0.0000 0.0000 'International Tables Vol C Tables 4.2.6.8 and 6.1.1.4'
Br Br -0.2901 2.4595 'International Tables Vol C Tables 4.2.6.8 and 6.1.1.4'
F F 0.0171 0.0103 'International Tables Vol C Tables 4.2.6.8 and 6.1.1.4'
N N 0.0061 0.0033 'International Tables Vol C Tables 4.2.6.8 and 6.1.1.4'
Ni Ni 0.3393 1.1124 'International Tables Vol C Tables 4.2.6.8 and 6.1.1.4'

loop_
_geom_angle_atom_site_label_1
_geom_angle_atom_site_label_2
_geom_angle_atom_site_label_3
_geom_angle
_geom_angle_site_symmetry_1
_geom_angle_site_symmetry_3
N1 Ni1 N1 80.23(9) 7_575 .
N1 Ni1 Br2 113.81(5) 7_575 .
N1 Ni1 Br2 113.81(5) . .
N1 Ni1 Br1 113.36(5) 7_575 .
N1 Ni1 Br1 113.36(5) . .
Br2 Ni1 Br1 116.906(19) . .
C1 N1 C3 121.46(16) . .
C1 N1 Ni1 114.12(13) . .
C3 N1 Ni1 124.41(12) . .
N1 C1 C2 126.01(18) . .
N1 C1 C1 114.78(11) . 7_575
C2 C1 C1 119.01(11) . 7_575
C1 C2 H2A 109.5 . .
C1 C2 H2B 109.5 . .
H2A C2 H2B 109.5 . .
C1 C2 H2C 109.5 . .
H2A C2 H2C 109.5 . .
H2B C2 H2C 109.5 . .
C4 C3 C8 122.54(18) . .
C4 C3 N1 119.43(17) . .
C8 C3 N1 118.00(17) . .
C5 C4 C3 117.30(18) . .
C5 C4 C9 119.83(18) . .
C3 C4 C9 122.73(18) . .
C6 C5 C4 122.13(19) . .
C6 C5 H5 118.9 . .
C4 C5 H5 118.9 . .
C7 C6 C5 118.88(18) . .
C7 C6 C15 122.20(19) . .
C5 C6 C15 118.92(19) . .
C6 C7 C8 121.88(19) . .
C6 C7 H7 119.1 . .
C8 C7 H7 119.1 . .
C7 C8 C3 117.27(18) . .
C7 C8 C12 119.82(18) . .
C3 C8 C12 122.87(18) . .
C4 C9 C11 112.06(19) . .
C4 C9 C10 108.92(18) . .
C11 C9 C10 111.5(2) . .
C4 C9 H9 108.1 . .
C11 C9 H9 108.1 . .
C10 C9 H9 108.1 . .
C9 C10 H10A 109.5 . .
C9 C10 H10B 109.5 . .
H10A C10 H10B 109.5 . .
C9 C10 H10C 109.5 . .
H10A C10 H10C 109.5 . .
H10B C10 H10C 109.5 . .
C9 C11 H11A 109.5 . .
C9 C11 H11B 109.5 . .
H11A C11 H11B 109.5 . .
C9 C11 H11C 109.5 . .
H11A C11 H11C 109.5 . .
H11B C11 H11C 109.5 . .
C8 C12 C14 112.93(19) . .
C8 C12 C13 110.51(19) . .
C14 C12 C13 109.91(19) . .
C8 C12 H12 107.8 . .
C14 C12 H12 107.8 . .
C13 C12 H12 107.8 . .
C12 C13 H13A 109.5 . .
C12 C13 H13B 109.5 . .
H13A C13 H13B 109.5 . .
C12 C13 H13C 109.5 . .
H13A C13 H13C 109.5 . .
H13B C13 H13C 109.5 . .
C12 C14 H14A 109.5 . .
C12 C14 H14B 109.5 . .
H14A C14 H14B 109.5 . .
C12 C14 H14C 109.5 . .
H14A C14 H14C 109.5 . .
H14B C14 H14C 109.5 . .
C16 C15 C6 112.22(17) . .
C16 C15 H15A 109.2 . .
C6 C15 H15A 109.2 . .
C16 C15 H15B 109.2 . .
C6 C15 H15B 109.2 . .
H15A C15 H15B 107.9 . .
F1 C16 F2 106.55(17) . .
F1 C16 C15 111.99(17) . .
F2 C16 C15 110.09(17) . .
F1 C16 C17 106.11(16) . .
F2 C16 C17 107.42(17) . .
C15 C16 C17 114.27(17) . .
F4 C17 F3 107.97(18) . .
F4 C17 C16 108.83(17) . .
F3 C17 C16 107.74(17) . .
F4 C17 C18 109.51(17) . .
F3 C17 C18 106.42(17) . .
C16 C17 C18 116.07(17) . .
F5 C18 F6 107.2(2) . .
F5 C18 C19 108.7(2) . .
F6 C18 C19 106.94(18) . .
F5 C18 C17 110.11(18) . .
F6 C18 C17 108.27(17) . .
C19 C18 C17 115.25(18) . .
F8 C19 F7 109.2(2) . .
F8 C19 C20 107.9(2) . .
F7 C19 C20 106.9(2) . .
F8 C19 C18 109.5(2) . .
F7 C19 C18 108.0(2) . .
C20 C19 C18 115.2(2) . .
F11 C20 F10 107.5(2) . .
F11 C20 F9 106.7(2) . .
F10 C20 F9 109.6(2) . .
F11 C20 C19 111.1(2) . .
F10 C20 C19 109.9(2) . .
F9 C20 C19 111.9(2) . .

loop_
_geom_bond_atom_site_label_1
_geom_bond_atom_site_label_2
_geom_bond_distance
_geom_bond_site_symmetry_2
Ni1 N1 2.0041(16) 7_575
Ni1 N1 2.0042(16) .
Ni1 Br2 2.3317(5) .
Ni1 Br1 2.3449(5) .
N1 C1 1.281(2) .
N1 C3 1.446(2) .
C1 C2 1.490(3) .
C1 C1 1.509(4) 7_575
C2 H2A 0.9800 .
C2 H2B 0.9800 .
C2 H2C 0.9800 .
C3 C4 1.401(3) .
C3 C8 1.406(3) .
C4 C5 1.393(3) .
C4 C9 1.514(3) .
C5 C6 1.391(3) .
C5 H5 0.9500 .
C6 C7 1.386(3) .
C6 C15 1.522(3) .
C7 C8 1.399(3) .
C7 H7 0.9500 .
C8 C12 1.524(3) .
C9 C11 1.527(3) .
C9 C10 1.541(3) .
C9 H9 1.0000 .
C10 H10A 0.9800 .
C10 H10B 0.9800 .
C10 H10C 0.9800 .
C11 H11A 0.9800 .
C11 H11B 0.9800 .
C11 H11C 0.9800 .
C12 C14 1.530(3) .
C12 C13 1.538(3) .
C12 H12 1.0000 .
C13 H13A 0.9800 .
C13 H13B 0.9800 .
C13 H13C 0.9800 .
C14 H14A 0.9800 .
C14 H14B 0.9800 .
C14 H14C 0.9800 .
C15 C16 1.511(3) .
C15 H15A 0.9900 .
C15 H15B 0.9900 .
C16 F1 1.356(2) .
C16 F2 1.357(2) .
C16 C17 1.546(3) .
C17 F4 1.337(2) .
C17 F3 1.350(3) .
C17 C18 1.550(3) .
C18 F5 1.329(3) .
C18 F6 1.348(3) .
C18 C19 1.546(3) .
C19 F8 1.331(3) .
C19 F7 1.339(3) .
C19 C20 1.543(3) .
C20 F11 1.316(3) .
C20 F10 1.318(3) .
C20 F9 1.319(3) .
